data_7104077
loop_
_publ_author_name
'Robert Norman Lamb'
'Donald C. Craig'
'Antonella J. Petrella'
'Colin L. Raston'
'Nicholas K. Roberts'

_publ_section_title
;
Selective synthesis of conformationally restricted
mono-cyclopentadienyl titanium(IV) complexes of 
p-tBu-calix[6]arene
;
_journal_name_full 'Chemical communications (Cambridge, England)'
_journal_paper_doi 10.1039/b301075a
_journal_year 2003
_chemical_formula_moiety 'C71 H83 O6 Ti, C H2 Cl2'
_chemical_formula_sum 'C72 H85 Cl2 O6 Ti'
_chemical_formula_weight 1165.3
_space_group_IT_number 2
_symmetry_cell_setting triclinic
_symmetry_space_group_name_Hall '-P 1'
_symmetry_space_group_name_H-M 'P -1'
_atom_type_scat_source 'International Tables for X-ray Crystallography, Vol. IV'
_audit_creation_method 'RAELSPUB and manual entry'
_cell_angle_alpha 81.76(1)
_cell_angle_beta 69.15(1)
_cell_angle_gamma 89.29(1)
_cell_formula_units_Z 2
_cell_length_a 13.871(8)
_cell_length_b 16.411(9)
_cell_length_c 16.474(9)
_cell_measurement_reflns_used 976
_cell_measurement_temperature 273
_cell_measurement_theta_max 26.04
_cell_measurement_theta_min 2.51
_cell_volume 3465(3)
_computing_cell_refinement 'Bruker SMART'
_computing_data_collection 'Bruker SMART'
_computing_data_reduction 'Bruker SAINT'
_computing_molecular_graphics 'ORTEP-II, (Johnson, 1976)'
_computing_publication_material 'Local programs'
_computing_structure_refinement 'RAELS, (Rae, 1989)'
_computing_structure_solution 'SIR92 (Altomare et al, 1994)'
_diffrn_ambient_temperature 273(2)
_diffrn_measurement_device_type 'CCD area detector'
_diffrn_measurement_method 'phi and omega scans'
_diffrn_radiation_type 'Mo K\a'
_diffrn_radiation_wavelength 0.71073
_diffrn_reflns_av_R_equivalents 0.050
_diffrn_reflns_limit_h_max 18
_diffrn_reflns_limit_h_min -16
_diffrn_reflns_limit_k_max 21
_diffrn_reflns_limit_k_min -20
_diffrn_reflns_limit_l_max 21
_diffrn_reflns_limit_l_min 0
_diffrn_reflns_number 33488
_diffrn_reflns_theta_max 28.36
_diffrn_standards_decay_% 0
_exptl_absorpt_coefficient_mu 0.244
_exptl_absorpt_correction_type none
_exptl_crystal_density_diffrn 1.12
_exptl_crystal_density_method 'not measured'
_exptl_crystal_F_000 1242.0
_refine_diff_density_max 2.69
_refine_diff_density_min -0.75
_refine_ls_extinction_method none
_refine_ls_goodness_of_fit_ref 2.04
_refine_ls_hydrogen_treatment noref
_refine_ls_number_parameters 284
_refine_ls_number_reflns 11364
_refine_ls_R_factor_gt 0.116
_refine_ls_shift/su_max 0.016
_refine_ls_structure_factor_coef F
_refine_ls_weighting_details 'w = 1/[\s^2^(F) + 0.0004F^2^]'
_refine_ls_weighting_scheme calc
_refine_ls_wR_factor_ref 0.180
_reflns_number_gt 11364
_reflns_number_total 15811
_reflns_threshold_expression I>2\s(I)
_cod_data_source_file b301075a.txt
_cod_data_source_block 1
_cod_database_code 7104077

loop_
_symmetry_equiv_pos_site_id
_symmetry_equiv_pos_as_xyz
1 x,y,z
2 -x,-y,-z

loop_
_atom_site_label
_atom_site_fract_x
_atom_site_fract_y
_atom_site_fract_z
_atom_site_U_iso_or_equiv
_atom_site_adp_type
_atom_site_type_symbol
_atom_site_occupancy
Ti1 0.66494(6) 0.31161(5) 0.42899(5) 0.0196(2) Uani Ti 1.0
O1 0.7524(2) 0.2410(2) 0.3663(2) 0.0221(3) Uani O 1.0
O2 0.7313(2) 0.4126(2) 0.3701(2) 0.0239(3) Uani O 1.0
O3 0.5535(2) 0.3172(2) 0.3954(2) 0.0210(4) Uani O 1.0
O4 0.3893(2) 0.0878(2) 0.5822(2) 0.0228(3) Uani O 1.0
O5 0.4554(4) -0.0240(2) 0.6903(3) 0.0267(4) Uani O 0.86
O5' 0.4511(25) -0.0398(11) 0.7090(16) 0.0276(4) Uani O 0.14
O6 0.6294(2) -0.0149(2) 0.5506(2) 0.0247(4) Uani O 1.0
C1 0.8354(2) 0.2109(2) 0.3072(2) 0.0237(3) Uani C 1.0
C2 0.8382(2) 0.1255(2) 0.3076(2) 0.0245(4) Uani C 1.0
C3 0.9193(2) 0.0945(2) 0.2431(2) 0.0274(4) Uani C 1.0
C4 0.9974(2) 0.1454(2) 0.1785(2) 0.0296(6) Uani C 1.0
C5 0.9918(2) 0.2302(2) 0.1805(2) 0.0287(6) Uani C 1.0
C6 0.9122(2) 0.2641(2) 0.2436(2) 0.0258(4) Uani C 1.0
C7 0.7652(3) 0.0678(3) 0.3837(3) 0.0237(4) Uani C 1.0
C8 1.0811(7) 0.1074(6) 0.1066(6) 0.050(2) Uani C 0.5
C9 1.1499(12) 0.1743(7) 0.0356(9) 0.082(6) Uani C 0.5
C10 1.0359(11) 0.0498(9) 0.0624(10) 0.086(3) Uani C 0.5
C11 1.1482(11) 0.0572(10) 0.1503(9) 0.088(6) Uani C 0.5
C8' 1.0892(7) 0.1122(6) 0.1099(6) 0.050(2) Uani C 0.5
C9' 1.1055(13) 0.1567(9) 0.0174(8) 0.081(7) Uani C 0.5
C10' 1.0749(12) 0.0195(6) 0.1110(10) 0.080(3) Uani C 0.5
C11' 1.1863(10) 0.1271(11) 0.1307(11) 0.096(6) Uani C 0.5
C12 0.7421(2) 0.4245(2) 0.2827(2) 0.0246(3) Uani C 1.0
C13 0.8324(2) 0.4012(2) 0.2200(2) 0.0261(4) Uani C 1.0
C14 0.8439(2) 0.4183(2) 0.1316(2) 0.0285(5) Uani C 1.0
C15 0.7689(2) 0.4576(2) 0.1036(2) 0.0294(5) Uani C 1.0
C16 0.6800(2) 0.4798(2) 0.1683(2) 0.0274(4) Uani C 1.0
C17 0.6650(2) 0.4641(2) 0.2574(2) 0.0251(3) Uani C 1.0
C18 0.9130(3) 0.3556(3) 0.2473(3) 0.0265(5) Uani C 1.0
C19 0.7867(3) 0.4825(2) 0.0064(2) 0.041(1) Uani C 1.0
C20 0.6962(4) 0.4487(4) -0.0132(4) 0.062(3) Uani C 1.0
C21 0.8871(4) 0.4505(3) -0.0541(4) 0.055(2) Uani C 1.0
C22 0.7911(4) 0.5768(2) -0.0142(4) 0.053(1) Uani C 1.0
C23 0.4672(2) 0.3524(2) 0.3864(2) 0.0216(3) Uani C 1.0
C24 0.4741(2) 0.4340(2) 0.3450(2) 0.0233(3) Uani C 1.0
C25 0.3880(2) 0.4660(2) 0.3288(2) 0.0249(3) Uani C 1.0
C26 0.2957(2) 0.4198(2) 0.3522(2) 0.0250(4) Uani C 1.0
C27 0.2921(2) 0.3387(2) 0.3934(2) 0.0234(4) Uani C 1.0
C28 0.3761(2) 0.3039(2) 0.4110(2) 0.0218(3) Uani C 1.0
C29 0.5682(3) 0.4900(3) 0.3247(3) 0.0247(3) Uani C 1.0
C30 0.2005(3) 0.4558(2) 0.3356(2) 0.033(1) Uani C 1.0
C31 0.1155(4) 0.4623(3) 0.4242(3) 0.047(2) Uani C 1.0
C32 0.1602(4) 0.3985(3) 0.2878(3) 0.049(1) Uani C 1.0
C33 0.2239(4) 0.5416(2) 0.2804(3) 0.041(1) Uani C 1.0
C34 0.3223(2) 0.1462(2) 0.6189(2) 0.0232(3) Uani C 1.0
C35 0.3093(2) 0.2145(2) 0.5627(2) 0.0224(3) Uani C 1.0
C36 0.2422(2) 0.2744(2) 0.5994(2) 0.0238(3) Uani C 1.0
C37 0.1876(2) 0.2685(2) 0.6896(2) 0.0263(4) Uani C 1.0
C38 0.2028(2) 0.1993(2) 0.7432(2) 0.0272(4) Uani C 1.0
C39 0.2691(2) 0.1379(2) 0.7097(2) 0.0256(4) Uani C 1.0
C40 0.3650(3) 0.2190(3) 0.4634(3) 0.0215(3) Uani C 1.0
C41 0.1134(2) 0.3335(2) 0.7325(2) 0.031(1) Uani C 1.0
C42 0.1456(4) 0.3616(3) 0.8043(3) 0.041(1) Uani C 1.0
C43 0.0030(3) 0.2960(3) 0.7749(3) 0.044(2) Uani C 1.0
C44 0.1141(4) 0.4092(3) 0.6658(3) 0.041(2) Uani C 1.0
C45 0.4749(3) 0.0296(3) 0.7418(3) 0.0272(5) Uani C 0.86
C46 0.3937(2) 0.0807(3) 0.7774(3) 0.0277(5) Uani C 0.86
C47 0.4119(2) 0.1447(2) 0.8181(3) 0.0293(6) Uani C 0.86
C48 0.5076(3) 0.1594(3) 0.8247(3) 0.0304(7) Uani C 0.86
C49 0.5864(2) 0.1070(3) 0.7883(3) 0.0295(7) Uani C 0.86
C50 0.5721(3) 0.0422(2) 0.7469(3) 0.0280(5) Uani C 0.86
C45' 0.4624(12) 0.0324(18) 0.7412(17) 0.0271(4) Uani C 0.14
C46' 0.3878(10) 0.0842(15) 0.7867(18) 0.0280(5) Uani C 0.14
C47' 0.4081(10) 0.1255(11) 0.8475(16) 0.0307(7) Uani C 0.14
C48' 0.4998(14) 0.1172(16) 0.8645(15) 0.0324(8) Uani C 0.14
C49' 0.5721(9) 0.0650(15) 0.8177(15) 0.0310(8) Uani C 0.14
C50' 0.5553(7) 0.0223(14) 0.7563(15) 0.0284(6) Uani C 0.14
C51 0.2876(4) 0.0692(3) 0.7723(3) 0.0280(5) Uani C 1.0
C52 0.5272(4) 0.2380(3) 0.8625(3) 0.045(2) Uani C 0.86
C53 0.6386(4) 0.2458(5) 0.8589(6) 0.078(2) Uani C 0.86
C54 0.4545(6) 0.2308(5) 0.9587(3) 0.077(4) Uani C 0.86
C55 0.5037(6) 0.3166(4) 0.8115(4) 0.063(3) Uani C 0.86
C52' 0.5202(21) 0.2011(10) 0.8931(15) 0.050(2) Uani C 0.14
C53' 0.4423(27) 0.2695(19) 0.9075(26) 0.062(3) Uani C 0.14
C54' 0.6294(22) 0.2410(23) 0.8507(30) 0.071(2) Uani C 0.14
C55' 0.5093(39) 0.1522(22) 0.9827(20) 0.103(5) Uani C 0.14
C56 0.7181(2) 0.0253(2) 0.5473(2) 0.0246(4) Uani C 1.0
C57 0.7357(2) 0.0233(2) 0.6262(2) 0.0266(5) Uani C 1.0
C58 0.8261(2) 0.0614(2) 0.6239(2) 0.0280(7) Uani C 1.0
C59 0.8993(2) 0.1014(2) 0.5461(2) 0.0274(7) Uani C 1.0
C60 0.8787(2) 0.1020(2) 0.4689(2) 0.0255(5) Uani C 1.0
C61 0.7895(2) 0.0647(2) 0.4679(2) 0.0242(4) Uani C 1.0
C62 0.6572(4) -0.0177(3) 0.7118(3) 0.0288(6) Uani C 1.0
C63 0.9960(2) 0.1458(2) 0.5450(2) 0.030(1) Uani C 1.0
C64 1.0880(3) 0.1386(3) 0.4609(3) 0.041(2) Uani C 1.0
C65 1.0253(4) 0.1110(3) 0.6242(3) 0.040(2) Uani C 1.0
C66 0.9742(4) 0.2373(2) 0.5487(3) 0.039(2) Uani C 1.0
C1Cp 0.7168(4) 0.3359(3) 0.5452(3) 0.031(4) Uani C 1.0
C2Cp 0.6918(4) 0.2512(3) 0.5587(3) 0.032(3) Uani C 1.0
C3Cp 0.5856(4) 0.2419(3) 0.5739(4) 0.035(2) Uani C 1.0
C4Cp 0.5454(4) 0.3218(4) 0.5720(4) 0.036(2) Uani C 1.0
C5Cp 0.6257(4) 0.3802(3) 0.5531(3) 0.034(3) Uani C 1.0
C1D 0.4614(8) 0.3193(3) 0.1692(7) 0.058(1) Uani C 1.0
Cl1D 0.4246(2) 0.4009(2) 0.1076(2) 0.048(1) Uani Cl 1.0
Cl2D 0.3752(5) 0.2349(2) 0.1945(2) 0.103(1) Uani Cl 1.0
HC3 0.9216 0.0336 0.2430 0.029 Uani H 1.0
HC5 1.0468 0.2679 0.1349 0.031 Uani H 1.0
H1C7 0.8005 0.0143 0.3833 0.025 Uani H 1.0
H2C7 0.7024 0.0614 0.3684 0.023 Uani H 1.0
H1C9 1.2036 0.1479 -0.0103 0.104 Uani H 0.5
H2C9 1.1067 0.2089 0.0080 0.104 Uani H 0.5
H3C9 1.1843 0.2098 0.0628 0.107 Uani H 0.5
H1C10 1.0933 0.0267 0.0163 0.106 Uani H 0.5
H2C10 0.9942 0.0038 0.1075 0.108 Uani H 0.5
H3C10 0.9906 0.0814 0.0347 0.114 Uani H 0.5
H1C11 1.2037 0.0314 0.1052 0.112 Uani H 0.5
H2C11 1.1802 0.0944 0.1776 0.117 Uani H 0.5
H3C11 1.1043 0.0131 0.1967 0.109 Uani H 0.5
H1C9' 1.1659 0.1338 -0.0262 0.102 Uani H 0.5
H2C9' 1.0422 0.1484 0.0033 0.105 Uani H 0.5
H3C9' 1.1189 0.2169 0.0147 0.104 Uani H 0.5
H1C10' 1.1363 0.0000 0.0654 0.101 Uani H 0.5
H2C10' 1.0677 -0.0107 0.1702 0.104 Uani H 0.5
H3C10' 1.0114 0.0087 0.0982 0.102 Uani H 0.5
H1C11' 1.2473 0.1057 0.0864 0.123 Uani H 0.5
H2C11' 1.1976 0.1875 0.1286 0.120 Uani H 0.5
H3C11' 1.1771 0.0978 0.1907 0.123 Uani H 0.5
HC14 0.9082 0.4018 0.0866 0.031 Uani H 1.0
HC16 0.6252 0.5081 0.1499 0.029 Uani H 1.0
H1C18 0.9016 0.3635 0.3091 0.026 Uani H 1.0
H2C18 0.9823 0.3801 0.2076 0.029 Uani H 1.0
H1C20 0.7075 0.4649 -0.0769 0.076 Uani H 1.0
H2C20 0.6912 0.3873 0.0014 0.074 Uani H 1.0
H3C20 0.6306 0.4720 0.0231 0.069 Uani H 1.0
H1C21 0.8947 0.4686 -0.1168 0.065 Uani H 1.0
H2C21 0.9471 0.4731 -0.0430 0.059 Uani H 1.0
H3C21 0.8849 0.3890 -0.0421 0.069 Uani H 1.0
H1C22 0.8028 0.5937 -0.0779 0.062 Uani H 1.0
H2C22 0.7243 0.5983 0.0223 0.065 Uani H 1.0
H3C22 0.8489 0.5998 -0.0004 0.060 Uani H 1.0
HC25 0.3926 0.5242 0.2993 0.027 Uani H 1.0
HC27 0.2269 0.3043 0.4108 0.024 Uani H 1.0
H1C29 0.5814 0.4910 0.3805 0.025 Uani H 1.0
H2C29 0.5529 0.5467 0.3022 0.027 Uani H 1.0
H1C31 0.0531 0.4857 0.4141 0.058 Uani H 1.0
H2C31 0.0972 0.4063 0.4599 0.054 Uani H 1.0
H3C31 0.1408 0.4993 0.4563 0.052 Uani H 1.0
H1C32 0.0983 0.4224 0.2772 0.063 Uani H 1.0
H2C32 0.2154 0.3928 0.2303 0.056 Uani H 1.0
H3C32 0.1407 0.3431 0.3247 0.055 Uani H 1.0
H1C33 0.1599 0.5625 0.2713 0.050 Uani H 1.0
H2C33 0.2480 0.5801 0.3117 0.044 Uani H 1.0
H3C33 0.2790 0.5382 0.2222 0.047 Uani H 1.0
HC36 0.2326 0.3233 0.5596 0.024 Uani H 1.0
HC38 0.1646 0.1937 0.8081 0.030 Uani H 1.0
H1C40 0.3254 0.1825 0.4415 0.023 Uani H 1.0
H2C40 0.4357 0.1979 0.4529 0.021 Uani H 1.0
H1C42 0.0976 0.4039 0.8324 0.051 Uani H 1.0
H2C42 0.1426 0.3132 0.8497 0.045 Uani H 1.0
H3C42 0.2177 0.3861 0.7777 0.047 Uani H 1.0
H1C43 -0.0448 0.3385 0.8026 0.056 Uani H 1.0
H2C43 -0.0188 0.2767 0.7289 0.051 Uani H 1.0
H3C43 0.0006 0.2482 0.8207 0.048 Uani H 1.0
H1C44 0.0651 0.4498 0.6963 0.051 Uani H 1.0
H2C44 0.1853 0.4353 0.6388 0.045 Uani H 1.0
H3C44 0.0924 0.3919 0.6189 0.046 Uani H 1.0
HC47 0.3542 0.1813 0.8436 0.031 Uani H 1.0
HC49 0.6557 0.1163 0.7922 0.031 Uani H 1.0
H1C51 0.2338 0.0689 0.8320 0.031 Uani H 1.0
H2C51 0.2833 0.0155 0.7515 0.028 Uani H 1.0
H1C53 0.6569 0.3048 0.8578 0.093 Uani H 1.0
H2C53 0.6454 0.2118 0.9119 0.106 Uani H 1.0
H3C53 0.6863 0.2259 0.8047 0.094 Uani H 1.0
H1C54 0.4513 0.2857 0.9790 0.093 Uani H 1.0
H2C54 0.3839 0.2123 0.9639 0.091 Uani H 1.0
H3C54 0.4811 0.1898 0.9958 0.104 Uani H 1.0
H1C55 0.5294 0.3659 0.8283 0.073 Uani H 1.0
H2C55 0.5389 0.3160 0.7470 0.082 Uani H 1.0
H3C55 0.4274 0.3192 0.8258 0.080 Uani H 1.0
HC58 0.8391 0.0601 0.6800 0.030 Uani H 1.0
HC60 0.9299 0.1301 0.4124 0.026 Uani H 1.0
H1C62 0.6917 -0.0331 0.7554 0.031 Uani H 1.0
H2C62 0.6264 -0.0683 0.7018 0.029 Uani H 1.0
H1C64 1.1501 0.1681 0.4620 0.047 Uani H 1.0
H2C64 1.1026 0.0791 0.4572 0.049 Uani H 1.0
H3C64 1.0714 0.1637 0.4087 0.047 Uani H 1.0
H1C65 1.0887 0.1414 0.6216 0.045 Uani H 1.0
H2C65 0.9672 0.1179 0.6797 0.046 Uani H 1.0
H3C65 1.0391 0.0512 0.6231 0.047 Uani H 1.0
H1C66 1.0368 0.2673 0.5481 0.044 Uani H 1.0
H2C66 0.9565 0.2612 0.4966 0.046 Uani H 1.0
H3C66 0.9149 0.2431 0.6038 0.046 Uani H 1.0
HC1Cp 0.7869 0.3611 0.5322 0.042 Uani H 1.0
HC2Cp 0.7406 0.2056 0.5578 0.043 Uani H 1.0
HC3Cp 0.5458 0.1887 0.5842 0.049 Uani H 1.0
HC4Cp 0.4716 0.3343 0.5826 0.052 Uani H 1.0
HC5Cp 0.6203 0.4414 0.5463 0.047 Uani H 1.0
H1C1D 0.4614 0.3370 0.2249 0.048 Uani H 1.0
H2C1D 0.5323 0.3034 0.1345 0.085 Uani H 1.0

loop_
_atom_site_aniso_label
_atom_site_aniso_U_11
_atom_site_aniso_U_22
_atom_site_aniso_U_33
_atom_site_aniso_U_12
_atom_site_aniso_U_13
_atom_site_aniso_U_23
_atom_site_aniso_type_symbol
Ti1 0.0101(4) 0.0224(4) 0.0271(5) 0.0007(3) -0.0061(3) -0.0077(3) Ti
O1 0.0125(4) 0.0263(4) 0.0279(5) -0.0002(3) -0.0065(3) -0.0077(3) O
O2 0.0142(4) 0.0258(4) 0.0325(6) -0.0016(4) -0.0082(4) -0.0073(3) O
O3 0.0128(4) 0.0248(5) 0.0265(5) -0.0003(3) -0.0068(3) -0.0079(3) O
O4 0.0136(4) 0.0262(5) 0.0288(5) -0.0009(3) -0.0066(3) -0.0064(3) O
O5 0.0170(5) 0.0295(5) 0.0320(6) -0.0005(3) -0.0074(4) -0.0027(4) O
O5' 0.0176(6) 0.0303(5) 0.0327(6) -0.0005(4) -0.0076(4) -0.0019(4) O
O6 0.0156(5) 0.0261(5) 0.0326(6) 0.0007(3) -0.0084(4) -0.0060(3) O
C1 0.0129(4) 0.0284(5) 0.0293(5) 0.0006(3) -0.0057(3) -0.0077(3) C
C2 0.0140(4) 0.0288(5) 0.0303(5) 0.0019(4) -0.0057(3) -0.0090(4) C
C3 0.0156(5) 0.0322(7) 0.0329(6) 0.0036(5) -0.0048(4) -0.0102(5) C
C4 0.0157(5) 0.036(1) 0.0337(6) 0.0038(5) -0.0032(5) -0.0091(6) C
C5 0.0142(4) 0.0351(9) 0.0330(6) 0.0017(4) -0.0033(4) -0.0067(5) C
C6 0.0131(4) 0.0310(6) 0.0313(5) 0.0002(3) -0.0048(4) -0.0064(4) C
C7 0.0143(4) 0.0267(5) 0.0308(5) 0.0017(4) -0.0069(3) -0.0090(4) C
C8 0.039(3) 0.052(3) 0.042(3) 0.012(2) 0.007(2) -0.010(2) C
C9 0.070(6) 0.063(5) 0.064(4) 0.007(4) 0.036(5) -0.008(4) C
C10 0.084(9) 0.091(8) 0.069(7) 0.002(6) 0.001(5) -0.048(7) C
C11 0.061(5) 0.107(8) 0.080(8) 0.053(6) -0.006(5) -0.014(6) C
C8' 0.036(3) 0.053(3) 0.044(3) 0.012(2) 0.007(2) -0.010(2) C
C9' 0.094(9) 0.076(7) 0.039(3) 0.026(6) 0.017(3) -0.006(3) C
C10' 0.080(8) 0.052(3) 0.069(7) 0.014(4) 0.024(5) -0.018(4) C
C11' 0.031(4) 0.137(9) 0.114(9) 0.025(3) -0.010(3) -0.046(9) C
C12 0.0142(4) 0.0270(4) 0.0318(6) -0.0016(4) -0.0068(4) -0.0053(3) C
C13 0.0142(4) 0.0298(5) 0.0321(6) -0.0015(4) -0.0055(4) -0.0042(4) C
C14 0.0161(4) 0.0338(6) 0.0315(6) -0.0009(4) -0.0043(5) -0.0024(4) C
C15 0.0180(5) 0.0349(7) 0.0311(6) -0.0007(5) -0.0051(4) -0.0012(5) C
C16 0.0171(5) 0.0309(5) 0.0317(6) -0.0008(4) -0.0066(4) -0.0021(5) C
C17 0.0153(4) 0.0271(5) 0.0319(6) -0.0011(3) -0.0071(4) -0.0044(4) C
C18 0.0132(4) 0.0305(6) 0.0338(6) -0.0015(4) -0.0057(4) -0.0049(4) C
C19 0.047(2) 0.047(2) 0.030(2) 0.001(2) -0.013(2) -0.006(2) C
C20 0.065(3) 0.087(4) 0.037(3) -0.018(4) -0.023(3) -0.002(3) C
C21 0.062(3) 0.066(4) 0.031(2) 0.012(3) -0.008(2) -0.011(2) C
C22 0.062(4) 0.048(2) 0.042(2) 0.004(2) -0.014(2) 0.004(2) C
C23 0.0133(4) 0.0252(5) 0.0274(5) 0.0001(3) -0.0071(3) -0.0076(3) C
C24 0.0146(4) 0.0257(5) 0.0301(5) 0.0002(3) -0.0077(3) -0.0065(3) C
C25 0.0156(5) 0.0272(5) 0.0324(6) 0.0010(4) -0.0087(4) -0.0057(4) C
C26 0.0150(4) 0.0285(5) 0.0324(6) 0.0013(4) -0.0092(4) -0.0061(4) C
C27 0.0137(4) 0.0278(5) 0.0303(5) 0.0006(3) -0.0085(4) -0.0072(3) C
C28 0.0130(4) 0.0260(5) 0.0277(4) 0.0001(3) -0.0074(3) -0.0078(3) C
C29 0.0156(5) 0.0254(5) 0.0331(6) -0.0005(3) -0.0081(4) -0.0059(4) C
C30 0.019(2) 0.042(2) 0.042(2) 0.000(1) -0.016(1) -0.004(2) C
C31 0.021(2) 0.056(3) 0.055(3) 0.007(2) -0.006(2) -0.002(2) C
C32 0.042(2) 0.054(3) 0.072(4) 0.000(3) -0.044(3) -0.011(3) C
C33 0.027(3) 0.045(2) 0.051(3) 0.001(2) -0.021(2) 0.002(2) C
C34 0.0134(4) 0.0278(5) 0.0279(5) -0.0004(3) -0.0057(3) -0.0065(3) C
C35 0.0127(4) 0.0268(4) 0.0277(5) -0.0001(3) -0.0060(3) -0.0076(3) C
C36 0.0133(4) 0.0287(5) 0.0289(5) 0.0010(3) -0.0054(3) -0.0082(3) C
C37 0.0150(4) 0.0326(6) 0.0294(5) 0.0020(4) -0.0041(4) -0.0085(4) C
C38 0.0160(4) 0.0346(7) 0.0284(5) 0.0015(4) -0.0036(4) -0.0070(4) C
C39 0.0150(4) 0.0317(5) 0.0281(5) 0.0002(3) -0.0046(4) -0.0057(3) C
C40 0.0126(4) 0.0256(5) 0.0275(5) -0.0004(3) -0.0071(3) -0.0080(3) C
C41 0.021(2) 0.035(2) 0.040(2) 0.006(1) -0.011(1) -0.014(1) C
C42 0.044(3) 0.041(3) 0.045(2) 0.009(2) -0.019(2) -0.022(2) C
C43 0.018(2) 0.054(3) 0.057(3) 0.008(1) -0.006(2) -0.016(2) C
C44 0.040(3) 0.038(2) 0.047(3) 0.014(2) -0.016(2) -0.014(2) C
C45 0.0183(5) 0.0332(6) 0.0289(5) 0.0003(4) -0.0076(3) -0.0032(4) C
C46 0.0187(5) 0.0354(7) 0.0272(5) 0.0007(4) -0.0063(3) -0.0043(4) C
C47 0.0217(7) 0.0396(9) 0.0259(5) 0.0020(5) -0.0073(3) -0.0069(3) C
C48 0.0242(8) 0.042(1) 0.0268(5) 0.0023(6) -0.0101(4) -0.0081(4) C
C49 0.0225(7) 0.040(1) 0.0283(5) 0.0017(6) -0.0111(5) -0.0060(4) C
C50 0.0197(6) 0.0352(7) 0.0293(5) 0.0010(5) -0.0095(4) -0.0037(4) C
C45' 0.0181(5) 0.0330(6) 0.0288(5) 0.0003(4) -0.0073(3) -0.0033(4) C
C46' 0.0191(5) 0.0361(7) 0.0271(5) 0.0008(4) -0.0062(3) -0.0043(4) C
C47' 0.0232(8) 0.042(1) 0.0261(5) 0.0022(6) -0.0074(3) -0.0061(4) C
C48' 0.026(1) 0.045(1) 0.0271(5) 0.0026(7) -0.0103(4) -0.0063(4) C
C49' 0.0236(8) 0.041(1) 0.0289(5) 0.0018(7) -0.0111(5) -0.0042(5) C
C50' 0.0199(6) 0.0354(7) 0.0297(5) 0.0009(5) -0.0093(4) -0.0030(4) C
C51 0.0172(4) 0.0346(6) 0.0289(5) 0.0000(4) -0.0047(4) -0.0033(4) C
C52 0.054(3) 0.049(3) 0.035(3) -0.004(2) -0.015(2) -0.015(2) C
C53 0.069(3) 0.071(4) 0.118(7) 0.002(4) -0.051(4) -0.044(5) C
C54 0.113(6) 0.072(4) 0.035(3) -0.013(5) -0.006(3) -0.026(3) C
C55 0.084(6) 0.045(3) 0.062(4) -0.001(3) -0.030(5) -0.011(2) C
C52' 0.070(4) 0.053(3) 0.032(3) -0.003(2) -0.022(3) -0.014(2) C
C53' 0.064(4) 0.060(3) 0.057(4) -0.003(4) -0.006(3) -0.030(3) C
C54' 0.062(3) 0.067(3) 0.102(6) 0.000(3) -0.041(3) -0.038(4) C
C55' 0.207(9) 0.078(6) 0.045(4) -0.007(6) -0.069(6) -0.011(3) C
C56 0.0152(4) 0.0276(5) 0.0319(5) 0.0011(4) -0.0088(4) -0.0060(3) C
C57 0.0171(5) 0.0312(6) 0.0328(6) 0.0013(4) -0.0105(5) -0.0046(4) C
C58 0.0178(5) 0.0340(9) 0.0347(7) 0.0014(5) -0.0124(6) -0.0051(5) C
C59 0.0158(4) 0.0328(9) 0.0360(8) 0.0011(5) -0.0118(5) -0.0061(6) C
C60 0.0140(4) 0.0297(7) 0.0339(7) 0.0013(4) -0.0091(4) -0.0068(4) C
C61 0.0141(4) 0.0274(5) 0.0318(5) 0.0014(4) -0.0081(3) -0.0073(3) C
C62 0.0196(6) 0.0340(7) 0.0329(6) 0.0013(5) -0.0107(5) -0.0024(5) C
C63 0.020(1) 0.028(2) 0.047(2) 0.002(1) -0.016(1) -0.011(1) C
C64 0.020(2) 0.049(3) 0.055(2) -0.002(2) -0.011(2) -0.018(2) C
C65 0.030(2) 0.040(2) 0.057(2) -0.005(2) -0.027(2) -0.005(2) C
C66 0.031(2) 0.028(2) 0.067(4) 0.001(1) -0.025(2) -0.014(2) C
C1Cp 0.027(6) 0.039(5) 0.031(2) 0.001(4) -0.014(3) -0.012(2) C
C2Cp 0.031(4) 0.035(6) 0.032(2) 0.008(4) -0.014(2) -0.008(2) C
C3Cp 0.031(3) 0.042(3) 0.030(1) -0.005(2) -0.009(2) -0.005(2) C
C4Cp 0.021(3) 0.057(3) 0.028(1) 0.010(2) -0.003(2) -0.013(2) C
C5Cp 0.038(5) 0.036(3) 0.030(1) 0.012(4) -0.011(2) -0.018(2) C
C1D 0.080(2) 0.047(2) 0.034(1) 0.023(2) -0.004(2) -0.009(1) C
Cl1D 0.051(2) 0.055(2) 0.032(1) 0.003(1) -0.010(1) -0.003(1) Cl
Cl2D 0.199(5) 0.055(2) 0.042(2) -0.029(2) -0.025(2) -0.006(1) Cl

loop_
_geom_angle_atom_site_label_1
_geom_angle_atom_site_label_2
_geom_angle_atom_site_label_3
_geom_angle
_geom_angle_site_symmetry_1
_geom_angle_site_symmetry_2
_geom_angle_site_symmetry_3
_geom_angle_publ_flag
O1 Ti1 O2 100.7(1) 1_555 1_555 1_555 no
O1 Ti1 O3 107.3(1) 1_555 1_555 1_555 no
O1 Ti1 C1Cp 108.9(2) 1_555 1_555 1_555 no
O1 Ti1 C2Cp 90.6(2) 1_555 1_555 1_555 no
O1 Ti1 C3Cp 107.2(2) 1_555 1_555 1_555 no
O1 Ti1 C4Cp 142.0(2) 1_555 1_555 1_555 no
O1 Ti1 C5Cp 144.0(2) 1_555 1_555 1_555 no
O2 Ti1 O3 99.5(1) 1_555 1_555 1_555 no
O2 Ti1 C1Cp 86.5(2) 1_555 1_555 1_555 no
O2 Ti1 C2Cp 119.2(2) 1_555 1_555 1_555 no
O2 Ti1 C3Cp 139.8(2) 1_555 1_555 1_555 no
O2 Ti1 C4Cp 112.3(2) 1_555 1_555 1_555 no
O2 Ti1 C5Cp 82.6(2) 1_555 1_555 1_555 no
O3 Ti1 C1Cp 141.4(2) 1_555 1_555 1_555 no
O3 Ti1 C2Cp 133.6(2) 1_555 1_555 1_555 no
O3 Ti1 C3Cp 99.1(2) 1_555 1_555 1_555 no
O3 Ti1 C4Cp 85.8(2) 1_555 1_555 1_555 no
O3 Ti1 C5Cp 107.5(2) 1_555 1_555 1_555 no
C1Cp Ti1 C2Cp 34.5(2) 1_555 1_555 1_555 no
C1Cp Ti1 C3Cp 57.5(2) 1_555 1_555 1_555 no
C1Cp Ti1 C4Cp 57.2(2) 1_555 1_555 1_555 no
C1Cp Ti1 C5Cp 35.1(2) 1_555 1_555 1_555 no
C2Cp Ti1 C3Cp 34.6(2) 1_555 1_555 1_555 no
C2Cp Ti1 C4Cp 57.4(2) 1_555 1_555 1_555 no
C2Cp Ti1 C5Cp 58.0(2) 1_555 1_555 1_555 no
C3Cp Ti1 C4Cp 34.8(2) 1_555 1_555 1_555 no
C3Cp Ti1 C5Cp 57.9(2) 1_555 1_555 1_555 no
C4Cp Ti1 C5Cp 34.2(2) 1_555 1_555 1_555 no
Ti1 O1 C1 161.8(2) 1_555 1_555 1_555 no
Ti1 O2 C12 112.1(2) 1_555 1_555 1_555 no
Ti1 O3 C23 154.6(2) 1_555 1_555 1_555 no
O1 C1 C2 118.1(2) 1_555 1_555 1_555 no
O1 C1 C6 120.8(2) 1_555 1_555 1_555 no
C2 C1 C6 120.9(2) 1_555 1_555 1_555 no
C1 C2 C3 118.5(1) 1_555 1_555 1_555 no
C1 C2 C7 120.6(3) 1_555 1_555 1_555 no
C3 C2 C7 120.3(3) 1_555 1_555 1_555 no
C2 C3 C4 122.4(1) 1_555 1_555 1_555 no
C3 C4 C5 117.2(2) 1_555 1_555 1_555 no
C3 C4 C8 119.6(4) 1_555 1_555 1_555 no
C3 C4 C8' 123.0(4) 1_555 1_555 1_555 no
C5 C4 C8 123.1(4) 1_555 1_555 1_555 no
C5 C4 C8' 119.7(4) 1_555 1_555 1_555 no
C4 C5 C6 122.4(1) 1_555 1_555 1_555 no
C1 C6 C5 118.5(1) 1_555 1_555 1_555 no
C1 C6 C18 120.7(3) 1_555 1_555 1_555 no
C5 C6 C18 120.7(3) 1_555 1_555 1_555 no
C2 C7 C61 112.8(3) 1_555 1_555 1_555 no
C4 C8 C9 111.1(7) 1_555 1_555 1_555 no
C4 C8 C10 112.6(7) 1_555 1_555 1_555 no
C4 C8 C11 107.4(7) 1_555 1_555 1_555 no
C9 C8 C10 108.6(1) 1_555 1_555 1_555 no
C9 C8 C11 108.6(1) 1_555 1_555 1_555 no
C10 C8 C11 108.6(1) 1_555 1_555 1_555 no
C4 C8' C9' 111.1(7) 1_555 1_555 1_555 no
C4 C8' C10' 111.8(7) 1_555 1_555 1_555 no
C4 C8' C11' 108.3(7) 1_555 1_555 1_555 no
C9' C8' C10' 108.6(1) 1_555 1_555 1_555 no
C9' C8' C11' 108.6(1) 1_555 1_555 1_555 no
C10' C8' C11' 108.6(1) 1_555 1_555 1_555 no
O2 C12 C13 119.7(2) 1_555 1_555 1_555 no
O2 C12 C17 119.3(2) 1_555 1_555 1_555 no
C13 C12 C17 120.9(2) 1_555 1_555 1_555 no
C12 C13 C14 118.5(1) 1_555 1_555 1_555 no
C12 C13 C18 120.9(3) 1_555 1_555 1_555 no
C14 C13 C18 120.6(3) 1_555 1_555 1_555 no
C13 C14 C15 122.4(1) 1_555 1_555 1_555 no
C14 C15 C16 117.2(2) 1_555 1_555 1_555 no
C14 C15 C19 121.7(2) 1_555 1_555 1_555 no
C16 C15 C19 120.9(2) 1_555 1_555 1_555 no
C15 C16 C17 122.4(1) 1_555 1_555 1_555 no
C12 C17 C16 118.5(1) 1_555 1_555 1_555 no
C12 C17 C29 121.1(3) 1_555 1_555 1_555 no
C16 C17 C29 120.5(3) 1_555 1_555 1_555 no
C6 C18 C13 114.7(3) 1_555 1_555 1_555 no
C15 C19 C20 109.2(3) 1_555 1_555 1_555 no
C15 C19 C21 113.0(3) 1_555 1_555 1_555 no
C15 C19 C22 108.9(3) 1_555 1_555 1_555 no
C20 C19 C21 108.6(1) 1_555 1_555 1_555 no
C20 C19 C22 108.6(1) 1_555 1_555 1_555 no
C21 C19 C22 108.6(1) 1_555 1_555 1_555 no
O3 C23 C24 119.4(2) 1_555 1_555 1_555 no
O3 C23 C28 119.4(2) 1_555 1_555 1_555 no
C24 C23 C28 120.9(2) 1_555 1_555 1_555 no
C23 C24 C25 118.5(1) 1_555 1_555 1_555 no
C23 C24 C29 122.0(3) 1_555 1_555 1_555 no
C25 C24 C29 119.3(3) 1_555 1_555 1_555 no
C24 C25 C26 122.4(1) 1_555 1_555 1_555 no
C25 C26 C27 117.2(2) 1_555 1_555 1_555 no
C25 C26 C30 122.3(2) 1_555 1_555 1_555 no
C27 C26 C30 120.5(2) 1_555 1_555 1_555 no
C26 C27 C28 122.4(1) 1_555 1_555 1_555 no
C23 C28 C27 118.5(1) 1_555 1_555 1_555 no
C23 C28 C40 120.9(3) 1_555 1_555 1_555 no
C27 C28 C40 120.3(3) 1_555 1_555 1_555 no
C17 C29 C24 114.3(3) 1_555 1_555 1_555 no
C26 C30 C31 108.8(3) 1_555 1_555 1_555 no
C26 C30 C32 110.0(3) 1_555 1_555 1_555 no
C26 C30 C33 112.3(3) 1_555 1_555 1_555 no
C31 C30 C32 108.6(1) 1_555 1_555 1_555 no
C31 C30 C33 108.6(1) 1_555 1_555 1_555 no
C32 C30 C33 108.6(1) 1_555 1_555 1_555 no
O4 C34 C35 118.1(2) 1_555 1_555 1_555 no
O4 C34 C39 121.0(2) 1_555 1_555 1_555 no
C35 C34 C39 120.9(2) 1_555 1_555 1_555 no
C34 C35 C36 118.5(1) 1_555 1_555 1_555 no
C34 C35 C40 119.1(3) 1_555 1_555 1_555 no
C36 C35 C40 122.3(3) 1_555 1_555 1_555 no
C35 C36 C37 122.4(1) 1_555 1_555 1_555 no
C36 C37 C38 117.2(2) 1_555 1_555 1_555 no
C36 C37 C41 123.9(2) 1_555 1_555 1_555 no
C38 C37 C41 118.8(2) 1_555 1_555 1_555 no
C37 C38 C39 122.4(1) 1_555 1_555 1_555 no
C34 C39 C38 118.5(1) 1_555 1_555 1_555 no
C34 C39 C51 122.3(3) 1_555 1_555 1_555 no
C38 C39 C51 119.0(3) 1_555 1_555 1_555 no
C28 C40 C35 115.2(3) 1_555 1_555 1_555 no
C37 C41 C42 109.2(3) 1_555 1_555 1_555 no
C37 C41 C43 109.9(3) 1_555 1_555 1_555 no
C37 C41 C44 112.0(3) 1_555 1_555 1_555 no
C42 C41 C43 108.6(1) 1_555 1_555 1_555 no
C42 C41 C44 108.6(1) 1_555 1_555 1_555 no
C43 C41 C44 108.6(1) 1_555 1_555 1_555 no
O5 C45 C46 114.6(3) 1_555 1_555 1_555 no
O5 C45 C50 123.7(3) 1_555 1_555 1_555 no
O5' C45 C46 117.0(13) 1_555 1_555 1_555 no
O5' C45 C50 121.8(13) 1_555 1_555 1_555 no
C46 C45 C50 120.9(2) 1_555 1_555 1_555 no
C45 C46 C47 118.5(1) 1_555 1_555 1_555 no
C45 C46 C51 122.3(3) 1_555 1_555 1_555 no
C47 C46 C51 119.2(3) 1_555 1_555 1_555 no
C46 C47 C48 122.4(1) 1_555 1_555 1_555 no
C47 C48 C49 117.2(2) 1_555 1_555 1_555 no
C47 C48 C52 120.2(3) 1_555 1_555 1_555 no
C47 C48 C52' 123.3(11) 1_555 1_555 1_555 no
C49 C48 C52 122.3(3) 1_555 1_555 1_555 no
C49 C48 C52' 115.0(11) 1_555 1_555 1_555 no
C48 C49 C50 122.4(1) 1_555 1_555 1_555 no
C45 C50 C49 118.5(1) 1_555 1_555 1_555 no
C45 C50 C62 119.5(3) 1_555 1_555 1_555 no
C49 C50 C62 122.0(3) 1_555 1_555 1_555 no
O5 C45' C46' 129.9(12) 1_555 1_555 1_555 no
O5 C45' C50' 108.4(13) 1_555 1_555 1_555 no
O5' C45' C46' 130.3(17) 1_555 1_555 1_555 no
O5' C45' C50' 103.1(19) 1_555 1_555 1_555 no
C46' C45' C50' 120.9(2) 1_555 1_555 1_555 no
C45' C46' C47' 118.5(1) 1_555 1_555 1_555 no
C45' C46' C51 109.3(10) 1_555 1_555 1_555 no
C47' C46' C51 130.9(11) 1_555 1_555 1_555 no
C46' C47' C48' 122.4(1) 1_555 1_555 1_555 no
C47' C48' C49' 117.2(2) 1_555 1_555 1_555 no
C47' C48' C52' 106.1(16) 1_555 1_555 1_555 no
C49' C48' C52' 128.3(15) 1_555 1_555 1_555 no
C48' C49' C50' 122.4(1) 1_555 1_555 1_555 no
C45' C50' C49' 118.5(1) 1_555 1_555 1_555 no
C45' C50' C62 135.1(14) 1_555 1_555 1_555 no
C49' C50' C62 105.8(13) 1_555 1_555 1_555 no
C39 C51 C46 110.4(4) 1_555 1_555 1_555 no
C39 C51 C46' 111.5(12) 1_555 1_555 1_555 no
C48 C52 C53 112.1(4) 1_555 1_555 1_555 no
C48 C52 C54 108.2(4) 1_555 1_555 1_555 no
C48 C52 C55 110.8(4) 1_555 1_555 1_555 no
C53 C52 C54 108.6(1) 1_555 1_555 1_555 no
C53 C52 C55 108.6(1) 1_555 1_555 1_555 no
C54 C52 C55 108.6(1) 1_555 1_555 1_555 no
C48 C52' C53' 106.2(18) 1_555 1_555 1_555 no
C48 C52' C54' 104.0(20) 1_555 1_555 1_555 no
C48 C52' C55' 120.4(18) 1_555 1_555 1_555 no
C48' C52' C53' 122.6(20) 1_555 1_555 1_555 no
C48' C52' C54' 117.6(21) 1_555 1_555 1_555 no
C48' C52' C55' 87.7(20) 1_555 1_555 1_555 no
C53' C52' C54' 108.6(1) 1_555 1_555 1_555 no
C53' C52' C55' 108.6(1) 1_555 1_555 1_555 no
C54' C52' C55' 108.6(1) 1_555 1_555 1_555 no
O6 C56 C57 117.6(2) 1_555 1_555 1_555 no
O6 C56 C61 121.4(2) 1_555 1_555 1_555 no
C57 C56 C61 120.9(2) 1_555 1_555 1_555 no
C56 C57 C58 118.5(1) 1_555 1_555 1_555 no
C56 C57 C62 120.5(3) 1_555 1_555 1_555 no
C58 C57 C62 121.0(3) 1_555 1_555 1_555 no
C57 C58 C59 122.4(1) 1_555 1_555 1_555 no
C58 C59 C60 117.2(2) 1_555 1_555 1_555 no
C58 C59 C63 121.9(2) 1_555 1_555 1_555 no
C60 C59 C63 120.8(2) 1_555 1_555 1_555 no
C59 C60 C61 122.4(1) 1_555 1_555 1_555 no
C7 C61 C56 119.1(3) 1_555 1_555 1_555 no
C7 C61 C60 122.4(3) 1_555 1_555 1_555 no
C56 C61 C60 118.5(1) 1_555 1_555 1_555 no
C50 C62 C57 109.3(4) 1_555 1_555 1_555 no
C50' C62 C57 121.4(11) 1_555 1_555 1_555 no
C59 C63 C64 111.1(3) 1_555 1_555 1_555 no
C59 C63 C65 111.5(3) 1_555 1_555 1_555 no
C59 C63 C66 108.5(3) 1_555 1_555 1_555 no
C64 C63 C65 108.6(1) 1_555 1_555 1_555 no
C64 C63 C66 108.6(1) 1_555 1_555 1_555 no
C65 C63 C66 108.6(1) 1_555 1_555 1_555 no
Ti1 C1Cp C2Cp 73.5(3) 1_555 1_555 1_555 no
Ti1 C1Cp C5Cp 72.8(3) 1_555 1_555 1_555 no
C2Cp C1Cp C5Cp 108.8(4) 1_555 1_555 1_555 no
Ti1 C2Cp C1Cp 71.9(3) 1_555 1_555 1_555 no
Ti1 C2Cp C3Cp 72.3(3) 1_555 1_555 1_555 no
C1Cp C2Cp C3Cp 107.6(5) 1_555 1_555 1_555 no
Ti1 C3Cp C2Cp 73.1(3) 1_555 1_555 1_555 no
Ti1 C3Cp C4Cp 73.1(3) 1_555 1_555 1_555 no
C2Cp C3Cp C4Cp 107.6(5) 1_555 1_555 1_555 no
Ti1 C4Cp C3Cp 72.1(3) 1_555 1_555 1_555 no
Ti1 C4Cp C5Cp 72.4(3) 1_555 1_555 1_555 no
C3Cp C4Cp C5Cp 108.9(5) 1_555 1_555 1_555 no
Ti1 C5Cp C1Cp 72.1(3) 1_555 1_555 1_555 no
Ti1 C5Cp C4Cp 73.4(3) 1_555 1_555 1_555 no
C1Cp C5Cp C4Cp 107.0(5) 1_555 1_555 1_555 no
Cl1D C1D Cl2D 110.0(5) 1_555 1_555 1_555 no

loop_
_geom_bond_atom_site_label_1
_geom_bond_atom_site_label_2
_geom_bond_distance
_geom_bond_site_symmetry_1
_geom_bond_site_symmetry_2
_geom_bond_publ_flag
Ti1 O1 1.816(3) 1_555 1_555 no
Ti1 O2 1.865(3) 1_555 1_555 no
Ti1 O3 1.815(3) 1_555 1_555 no
Ti1 C1Cp 2.356(5) 1_555 1_555 no
Ti1 C2Cp 2.375(5) 1_555 1_555 no
Ti1 C3Cp 2.366(5) 1_555 1_555 no
Ti1 C4Cp 2.378(5) 1_555 1_555 no
Ti1 C5Cp 2.365(5) 1_555 1_555 no
O1 C1 1.358(4) 1_555 1_555 no
O2 C12 1.378(4) 1_555 1_555 no
O3 C23 1.369(4) 1_555 1_555 no
O4 C34 1.375(4) 1_555 1_555 no
O5 C45 1.398(4) 1_555 1_555 no
O5' C45' 1.398(13) 1_555 1_555 no
O6 C56 1.385(4) 1_555 1_555 no
C1 C2 1.400(2) 1_555 1_555 no
C1 C6 1.400(2) 1_555 1_555 no
C2 C3 1.394(2) 1_555 1_555 no
C2 C7 1.508(5) 1_555 1_555 no
C3 C4 1.397(2) 1_555 1_555 no
C4 C5 1.397(2) 1_555 1_555 no
C4 C8 1.534(8) 1_555 1_555 no
C4 C8' 1.526(8) 1_555 1_555 no
C5 C6 1.394(2) 1_555 1_555 no
C6 C18 1.512(5) 1_555 1_555 no
C7 C61 1.533(5) 1_555 1_555 no
C8 C9 1.532(2) 1_555 1_555 no
C8 C10 1.533(2) 1_555 1_555 no
C8 C11 1.533(2) 1_555 1_555 no
C8' C9' 1.532(2) 1_555 1_555 no
C8' C10' 1.533(2) 1_555 1_555 no
C8' C11' 1.533(2) 1_555 1_555 no
C12 C13 1.400(2) 1_555 1_555 no
C12 C17 1.400(2) 1_555 1_555 no
C13 C14 1.394(2) 1_555 1_555 no
C13 C18 1.500(5) 1_555 1_555 no
C14 C15 1.397(2) 1_555 1_555 no
C15 C16 1.397(2) 1_555 1_555 no
C15 C19 1.524(5) 1_555 1_555 no
C16 C17 1.394(2) 1_555 1_555 no
C17 C29 1.508(5) 1_555 1_555 no
C19 C20 1.532(2) 1_555 1_555 no
C19 C21 1.533(2) 1_555 1_555 no
C19 C22 1.533(2) 1_555 1_555 no
C23 C24 1.400(2) 1_555 1_555 no
C23 C28 1.400(2) 1_555 1_555 no
C24 C25 1.394(2) 1_555 1_555 no
C24 C29 1.514(5) 1_555 1_555 no
C25 C26 1.397(2) 1_555 1_555 no
C26 C27 1.397(2) 1_555 1_555 no
C26 C30 1.537(4) 1_555 1_555 no
C27 C28 1.394(2) 1_555 1_555 no
C28 C40 1.509(5) 1_555 1_555 no
C30 C31 1.532(2) 1_555 1_555 no
C30 C32 1.533(2) 1_555 1_555 no
C30 C33 1.533(2) 1_555 1_555 no
C34 C35 1.400(2) 1_555 1_555 no
C34 C39 1.400(2) 1_555 1_555 no
C35 C36 1.394(2) 1_555 1_555 no
C35 C40 1.532(5) 1_555 1_555 no
C36 C37 1.397(2) 1_555 1_555 no
C37 C38 1.397(2) 1_555 1_555 no
C37 C41 1.539(4) 1_555 1_555 no
C38 C39 1.394(2) 1_555 1_555 no
C39 C51 1.500(6) 1_555 1_555 no
C41 C42 1.532(2) 1_555 1_555 no
C41 C43 1.533(2) 1_555 1_555 no
C41 C44 1.533(2) 1_555 1_555 no
C45 C46 1.400(2) 1_555 1_555 no
C45 C50 1.400(2) 1_555 1_555 no
C46 C47 1.394(2) 1_555 1_555 no
C46 C51 1.519(5) 1_555 1_555 no
C47 C48 1.397(2) 1_555 1_555 no
C48 C49 1.397(2) 1_555 1_555 no
C48 C52 1.577(5) 1_555 1_555 no
C49 C50 1.394(2) 1_555 1_555 no
C50 C62 1.531(5) 1_555 1_555 no
C45' C46' 1.400(2) 1_555 1_555 no
C45' C50' 1.400(2) 1_555 1_555 no
C46' C47' 1.394(2) 1_555 1_555 no
C46' C51 1.519(6) 1_555 1_555 no
C47' C48' 1.397(2) 1_555 1_555 no
C48' C49' 1.397(2) 1_555 1_555 no
C48' C52' 1.577(14) 1_555 1_555 no
C49' C50' 1.394(2) 1_555 1_555 no
C50' C62 1.530(7) 1_555 1_555 no
C52 C53 1.532(2) 1_555 1_555 no
C52 C54 1.533(2) 1_555 1_555 no
C52 C55 1.533(2) 1_555 1_555 no
C52' C53' 1.532(2) 1_555 1_555 no
C52' C54' 1.533(2) 1_555 1_555 no
C52' C55' 1.533(2) 1_555 1_555 no
C56 C57 1.400(2) 1_555 1_555 no
C56 C61 1.400(2) 1_555 1_555 no
C57 C58 1.394(2) 1_555 1_555 no
C57 C62 1.510(5) 1_555 1_555 no
C58 C59 1.397(2) 1_555 1_555 no
C59 C60 1.397(2) 1_555 1_555 no
C59 C63 1.529(4) 1_555 1_555 no
C60 C61 1.394(2) 1_555 1_555 no
C63 C64 1.532(2) 1_555 1_555 no
C63 C65 1.533(2) 1_555 1_555 no
C63 C66 1.533(2) 1_555 1_555 no
C1Cp C2Cp 1.405(7) 1_555 1_555 no
C1Cp C5Cp 1.424(7) 1_555 1_555 no
C2Cp C3Cp 1.410(7) 1_555 1_555 no
C3Cp C4Cp 1.420(8) 1_555 1_555 no
C4Cp C5Cp 1.395(8) 1_555 1_555 no
C1D Cl1D 1.746(6) 1_555 1_555 no
C1D Cl2D 1.746(6) 1_555 1_555 no
